data_4111327
loop_
_publ_author_name
'Tianming Zuo'
'Christine M. Beavers'
'James C. Duchamp'
'Anne Campbell'
'Harry C. Dorn'
'Marilyn M. Olmstead'
'Alan L. Balch'

_publ_section_title
;
 Isolation and Structural Characterization of a Family of Endohedral
 Fullerenes Including the Large, Chiral Cage Fullerenes Tb3N@C88 and
 Tb3N@C86 as well as the Ih and D5h Isomers of Tb3N@C80
;
_journal_name_full 'Journal of the American Chemical Society'
_journal_page_first 2035
_journal_page_last 2043
_journal_paper_doi 10.1021/ja066437+
_journal_volume 129
_journal_year 2007
_chemical_formula_moiety 'Tb3N, C80, C36 H44 N4 Ni, 2(C6 H6)'
_chemical_formula_sum 'C128 H56 N5 Ni Tb3'
_chemical_formula_weight 2199.25
_chemical_name_common Tb3N@C80(D5h).NiOEP.2benzene
_chemical_name_systematic
; 
 ? 
;
_space_group_IT_number 12
_symmetry_cell_setting monoclinic
_symmetry_space_group_name_Hall '-C 2y'
_symmetry_space_group_name_H-M 'C 1 2/m 1'
_atom_sites_solution_hydrogens geom
_atom_sites_solution_primary direct
_atom_sites_solution_secondary difmap
_audit_creation_method SHELXL-97
_cell_angle_alpha 90.00
_cell_angle_beta 95.438(3)
_cell_angle_gamma 90.00
_cell_formula_units_Z 4
_cell_length_a 25.2505(7)
_cell_length_b 15.1262(4)
_cell_length_c 19.7335(5)
_cell_measurement_reflns_used 5350
_cell_measurement_temperature 90(2)
_cell_measurement_theta_max 26.6
_cell_measurement_theta_min 2.5
_cell_volume 7503.2(3)
_computing_cell_refinement 'SAINT (Bruker, 2006)'
_computing_data_collection 'Apex 2 (Bruker, 2006)'
_computing_data_reduction SAINT
_computing_molecular_graphics 'SHELXTL 5.03 (Sheldrick, 1994)'
_computing_publication_material SHELXL97
_computing_structure_refinement 'SHELXL97 (Sheldrick, 1997)'
_computing_structure_solution 'SHELXS-97 (Sheldrick, 1990)'
_diffrn_ambient_temperature 90(2)
_diffrn_detector_area_resol_mean 8.3
_diffrn_measured_fraction_theta_full 1.000
_diffrn_measured_fraction_theta_max 1.000
_diffrn_measurement_device_type 'Bruker ApexII'
_diffrn_measurement_method \w
_diffrn_radiation_monochromator graphite
_diffrn_radiation_source 'fine-focus sealed tube'
_diffrn_radiation_type MoK\a
_diffrn_radiation_wavelength 0.71073
_diffrn_reflns_av_R_equivalents 0.0424
_diffrn_reflns_av_sigmaI/netI 0.0304
_diffrn_reflns_limit_h_max 32
_diffrn_reflns_limit_h_min -32
_diffrn_reflns_limit_k_max 19
_diffrn_reflns_limit_k_min -19
_diffrn_reflns_limit_l_max 25
_diffrn_reflns_limit_l_min -25
_diffrn_reflns_number 50410
_diffrn_reflns_theta_full 27.48
_diffrn_reflns_theta_max 27.48
_diffrn_reflns_theta_min 1.84
_diffrn_standards_number 0
_exptl_absorpt_coefficient_mu 3.112
_exptl_absorpt_correction_T_max 0.835
_exptl_absorpt_correction_T_min 0.670
_exptl_absorpt_correction_type multi-scan
_exptl_absorpt_process_details 'SADABS 2.10 (Sheldrick, 2003)'
_exptl_crystal_colour black
_exptl_crystal_density_diffrn 1.947
_exptl_crystal_description parallelepiped
_exptl_crystal_F_000 4328
_exptl_crystal_size_max 0.14
_exptl_crystal_size_mid 0.08
_exptl_crystal_size_min 0.06
_refine_diff_density_max 1.798
_refine_diff_density_min -2.153
_refine_diff_density_rms 0.178
_refine_ls_extinction_method none
_refine_ls_goodness_of_fit_ref 1.089
_refine_ls_hydrogen_treatment constr
_refine_ls_matrix_type full
_refine_ls_number_parameters 643
_refine_ls_number_reflns 8937
_refine_ls_number_restraints 916
_refine_ls_restrained_S_all 1.057
_refine_ls_R_factor_all 0.0972
_refine_ls_R_factor_gt 0.0794
_refine_ls_shift/su_max 0.002
_refine_ls_shift/su_mean 0.000
_refine_ls_structure_factor_coef Fsqd
_refine_ls_weighting_details 'calc w=1/[\s^2^(Fo^2^)+(0.1173P)^2^+111.5181P] where P=(Fo^2^+2Fc^2^)/3'
_refine_ls_weighting_scheme calc
_refine_ls_wR_factor_gt 0.2183
_refine_ls_wR_factor_ref 0.2343
_reflns_number_gt 7078
_reflns_number_total 8937
_reflns_threshold_expression I>2\s(I)
_cod_data_source_file ja066437si20060906_013212.cif
_cod_data_source_block cb29
_cod_original_sg_symbol_H-M 'C 2/m'
_cod_database_code 4111327

loop_
_symmetry_equiv_pos_as_xyz
'x, y, z'
'-x, y, -z'
'x+1/2, y+1/2, z'
'-x+1/2, y+1/2, -z'
'-x, -y, -z'
'x, -y, z'
'-x+1/2, -y+1/2, -z'
'x+1/2, -y+1/2, z'

loop_
_atom_site_label
_atom_site_type_symbol
_atom_site_fract_x
_atom_site_fract_y
_atom_site_fract_z
_atom_site_U_iso_or_equiv
_atom_site_adp_type
_atom_site_occupancy
_atom_site_symmetry_multiplicity
_atom_site_calc_flag
_atom_site_refinement_flags
_atom_site_disorder_group
Tb1 Tb 0.76195(3) 0.5000 0.12618(5) 0.0475(4) Uani 0.682(3) 2 d SP 1
Tb2 Tb 0.67183(15) 0.6042(2) 0.23062(19) 0.0348(9) Uani 0.3410(17) 1 d P 1
Tb3 Tb 0.67279(11) 0.37881(15) 0.20638(17) 0.0433(6) Uani 0.3410(17) 1 d P 1
Tb4 Tb 0.7809(2) 0.5000 0.1692(3) 0.0169(15) Uiso 0.0698(18) 2 d SP 2
Tb5 Tb 0.6298(3) 0.5000 0.1393(4) 0.043(2) Uiso 0.0698(18) 2 d SP 2
Tb6 Tb 0.7103(4) 0.5221(6) 0.2900(5) 0.042(3) Uiso 0.0349(9) 1 d P 2
Tb7 Tb 0.7756(3) 0.5341(6) 0.1579(4) 0.0401(19) Uiso 0.0619(17) 1 d P 3
Tb8 Tb 0.7052(7) 0.3704(10) 0.1842(8) 0.112(5) Uiso 0.0619(17) 1 d P 3
Tb9 Tb 0.6531(5) 0.5946(8) 0.2143(7) 0.062(4) Uiso 0.0619(17) 1 d P 3
Tb10 Tb 0.7247(5) 0.5000 0.0943(6) 0.127(4) Uiso 0.124(3) 2 d SP 4
Tb11 Tb 0.6709(4) 0.6113(7) 0.2423(5) 0.013(2) Uiso 0.0621(16) 1 d P 4
Tb12 Tb 0.7043(10) 0.3940(13) 0.2476(10) 0.137(7) Uiso 0.0621(16) 1 d P 4
N1 N 0.7154(4) 0.5000 0.2032(6) 0.059(3) Uani 1 2 d S .
C1 C 0.8093(7) 0.3446(11) 0.0954(8) 0.059(4) Uiso 0.50 1 d PD -1
C2 C 0.7939(6) 0.2876(12) 0.1489(8) 0.059(4) Uiso 0.50 1 d PD -1
C3 C 0.8235(15) 0.320(3) 0.2102(9) 0.125(19) Uiso 0.50 1 d PD -1
C4 C 0.8556(9) 0.3936(12) 0.1925(7) 0.076(6) Uiso 0.50 1 d PD -1
C5 C 0.8481(8) 0.4100(8) 0.1203(8) 0.068(5) Uiso 0.50 1 d PD -1
C6 C 0.8494(7) 0.5000 0.0935(7) 0.086(5) Uiso 1 2 d SD -1
C7 C 0.8132(6) 0.5189(9) 0.0377(8) 0.069(5) Uiso 0.50 1 d PD -1
C8 C 0.7745(6) 0.4495(9) 0.0102(9) 0.065(5) Uiso 0.50 1 d PD -1
C9 C 0.7706(6) 0.3649(12) 0.0378(10) 0.079(6) Uiso 0.50 1 d PD -1
C10 C 0.7199(5) 0.3279(11) 0.0371(8) 0.057(4) Uiso 0.50 1 d PD -1
C11 C 0.7027(5) 0.2660(12) 0.0898(8) 0.054(4) Uiso 0.50 1 d PD -1
C12 C 0.7409(5) 0.2482(13) 0.1436(8) 0.060(4) Uiso 0.50 1 d PD -1
C13 C 0.7171(7) 0.2302(18) 0.2029(8) 0.090(8) Uiso 0.50 1 d PD -1
C14 C 0.7468(6) 0.2583(13) 0.2682(8) 0.060(5) Uiso 0.50 1 d PD -1
C15 C 0.7968(7) 0.2979(14) 0.2706(10) 0.079(6) Uiso 0.50 1 d PD -1
C16 C 0.8122(7) 0.3619(12) 0.3187(10) 0.079(6) Uiso 0.50 1 d PD -1
C17 C 0.8445(8) 0.4411(10) 0.3041(9) 0.071(5) Uiso 0.50 1 d PD -1
C18 C 0.8641(8) 0.4642(10) 0.2431(8) 0.063(5) Uiso 0.50 1 d PD -1
C19 C 0.8678(11) 0.5491(11) 0.2180(8) 0.097(8) Uiso 0.50 1 d PD -1
C20 C 0.8581(8) 0.5645(9) 0.1438(7) 0.060(5) Uiso 0.50 1 d PD -1
C21 C 0.8307(7) 0.6508(12) 0.1390(7) 0.074(5) Uiso 0.50 1 d PD -1
C22 C 0.7898(6) 0.6736(10) 0.0865(7) 0.052(4) Uiso 0.50 1 d PD -1
C23 C 0.7869(5) 0.6061(9) 0.0350(8) 0.053(4) Uiso 0.50 1 d PD -1
C24 C 0.7348(5) 0.5902(9) 0.0018(8) 0.050(4) Uiso 0.50 1 d PD -1
C25 C 0.7248(4) 0.4982(11) -0.0115(7) 0.064(3) Uiso 1 2 d SD -1
C26 C 0.6704(5) 0.4695(8) -0.0109(8) 0.057(4) Uiso 0.50 1 d PD -1
C27 C 0.6722(6) 0.3775(8) 0.0080(7) 0.047(3) Uiso 0.50 1 d PD -1
C28 C 0.6286(5) 0.3456(10) 0.0426(8) 0.051(4) Uiso 0.50 1 d PD -1
C29 C 0.6446(6) 0.2794(15) 0.0924(9) 0.058(6) Uiso 0.50 1 d PD -1
C30 C 0.6242(7) 0.2680(15) 0.1574(7) 0.081(6) Uiso 0.50 1 d PD -1
C31 C 0.6599(6) 0.2365(13) 0.2133(7) 0.065(5) Uiso 0.50 1 d PD -1
C32 C 0.6552(6) 0.2628(14) 0.2822(8) 0.074(6) Uiso 0.50 1 d PD -1
C33 C 0.7069(6) 0.2813(12) 0.3155(8) 0.067(5) Uiso 0.50 1 d PD -1
C34 C 0.7183(5) 0.3520(8) 0.3631(7) 0.042(3) Uiso 0.50 1 d PD -1
C35 C 0.7716(5) 0.3847(8) 0.3650(7) 0.045(3) Uiso 0.50 1 d PD -1
C36 C 0.7820(5) 0.4753(7) 0.3819(7) 0.052(4) Uiso 0.50 1 d PD -1
C37 C 0.8237(5) 0.5112(9) 0.3464(7) 0.058(4) Uiso 0.50 1 d PD -1
C38 C 0.8236(5) 0.6008(8) 0.3239(6) 0.043(3) Uiso 0.50 1 d PD -1
C39 C 0.8455(6) 0.6172(9) 0.2611(6) 0.048(3) Uiso 0.50 1 d PD -1
C40 C 0.8289(8) 0.6770(12) 0.2079(6) 0.046(5) Uiso 0.50 1 d PD -1
C41 C 0.7878(6) 0.7332(12) 0.2223(6) 0.062(4) Uiso 0.50 1 d PD -1
C42 C 0.7639(4) 0.7243(8) 0.2847(5) 0.029(2) Uiso 0.50 1 d PD -1
C43 C 0.7821(4) 0.6592(8) 0.3344(6) 0.039(3) Uiso 0.50 1 d PD -1
C44 C 0.7422(4) 0.6244(7) 0.3738(6) 0.032(3) Uiso 0.50 1 d PD -1
C45 C 0.7417(4) 0.5340(6) 0.3959(7) 0.042(3) Uiso 0.50 1 d PD -1
C46 C 0.6891(3) 0.4985(8) 0.3957(5) 0.039(2) Uiso 1 2 d SD -1
C47 C 0.6767(4) 0.4087(8) 0.3781(7) 0.037(3) Uiso 0.50 1 d PD -1
C48 C 0.6251(4) 0.3929(7) 0.3430(6) 0.041(3) Uiso 0.50 1 d PD -1
C49 C 0.6139(6) 0.3186(9) 0.2984(7) 0.051(4) Uiso 0.50 1 d PD -1
C50 C 0.5784(8) 0.3481(10) 0.2417(7) 0.073(5) Uiso 0.50 1 d PD -1
C51 C 0.5822(10) 0.3235(14) 0.1719(7) 0.077(8) Uiso 0.50 1 d PD -1
C52 C 0.5636(8) 0.3889(9) 0.1225(7) 0.059(4) Uiso 0.50 1 d PD -1
C53 C 0.5859(6) 0.3984(9) 0.0583(8) 0.060(4) Uiso 0.50 1 d PD -1
C54 C 0.5852(5) 0.4885(9) 0.0361(6) 0.054(4) Uiso 0.50 1 d PD -1
C55 C 0.6282(5) 0.5254(7) 0.0033(7) 0.050(4) Uiso 0.50 1 d PD -1
C56 C 0.6395(5) 0.6177(7) 0.0145(6) 0.036(3) Uiso 0.50 1 d PD -1
C57 C 0.6932(5) 0.6478(9) 0.0154(7) 0.042(3) Uiso 0.50 1 d PD -1
C58 C 0.7004(5) 0.7170(11) 0.0644(8) 0.055(4) Uiso 0.50 1 d PD -1
C59 C 0.7496(6) 0.7289(13) 0.1054(8) 0.072(5) Uiso 0.50 1 d PD -1
C60 C 0.7462(5) 0.7608(13) 0.1732(7) 0.057(4) Uiso 0.50 1 d PD -1
C61 C 0.6952(5) 0.7792(11) 0.2023(6) 0.048(4) Uiso 0.50 1 d PD -1
C62 C 0.7081(4) 0.7550(9) 0.2751(6) 0.039(3) Uiso 0.50 1 d PD -1
C63 C 0.6695(4) 0.7164(8) 0.3119(6) 0.041(3) Uiso 0.50 1 d PD -1
C64 C 0.6864(4) 0.6524(7) 0.3598(6) 0.039(3) Uiso 0.50 1 d PD -1
C65 C 0.6542(4) 0.5732(7) 0.3734(6) 0.032(3) Uiso 0.50 1 d PD -1
C66 C 0.6069(4) 0.5556(6) 0.3341(6) 0.031(3) Uiso 0.50 1 d PD -1
C67 C 0.5920(5) 0.4690(6) 0.3181(6) 0.031(3) Uiso 0.50 1 d PD -1
C68 C 0.5616(6) 0.4402(8) 0.2535(6) 0.048(3) Uiso 0.50 1 d PD -1
C69 C 0.5470(5) 0.5068(9) 0.2065(4) 0.046(3) Uiso 0.50 1 d PD -1
C70 C 0.5445(5) 0.4782(7) 0.1392(5) 0.043(3) Uiso 0.50 1 d PD -1
C71 C 0.5599(6) 0.5419(8) 0.0871(7) 0.055(4) Uiso 0.50 1 d PD -1
C72 C 0.5750(6) 0.6291(9) 0.1018(7) 0.053(4) Uiso 0.50 1 d PD -1
C73 C 0.6132(5) 0.6692(9) 0.0658(7) 0.048(4) Uiso 0.50 1 d PD -1
C74 C 0.6522(6) 0.7339(13) 0.0997(8) 0.048(5) Uiso 0.50 1 d PD -1
C75 C 0.6465(5) 0.7629(10) 0.1657(6) 0.046(3) Uiso 0.50 1 d PD -1
C76 C 0.6054(5) 0.7270(11) 0.2052(6) 0.053(4) Uiso 0.50 1 d PD -1
C77 C 0.6162(5) 0.7053(9) 0.2764(6) 0.042(3) Uiso 0.50 1 d PD -1
C78 C 0.5878(5) 0.6239(7) 0.2858(6) 0.042(3) Uiso 0.50 1 d PD -1
C79 C 0.5592(5) 0.5990(8) 0.2221(5) 0.040(3) Uiso 0.50 1 d PD -1
C80 C 0.5708(7) 0.6615(9) 0.1705(6) 0.042(4) Uiso 0.50 1 d PD -1
Ni1 Ni 0.51846(3) 0.5000 0.41743(4) 0.0132(2) Uani 1 2 d S .
N2 N 0.4637(2) 0.5000 0.3398(3) 0.0169(11) Uani 1 2 d S .
N3 N 0.51955(15) 0.3701(3) 0.4159(2) 0.0153(8) Uani 1 1 d . .
N4 N 0.5758(2) 0.5000 0.4911(3) 0.0139(11) Uani 1 2 d S .
C81 C 0.4051(2) 0.4557(3) 0.2478(3) 0.0217(10) Uani 1 1 d . .
C82 C 0.44098(19) 0.4285(3) 0.3059(3) 0.0188(10) Uani 1 1 d . .
C83 C 0.45207(19) 0.3414(3) 0.3220(3) 0.0180(9) Uani 1 1 d . .
H83 H 0.4327 0.2973 0.2959 0.022 Uiso 1 1 calc R .
C84 C 0.48911(18) 0.3138(3) 0.3729(2) 0.0171(9) Uani 1 1 d . .
C85 C 0.5030(2) 0.2226(3) 0.3868(3) 0.0196(10) Uani 1 1 d . .
C86 C 0.54194(19) 0.2227(3) 0.4392(3) 0.0196(10) Uani 1 1 d . .
C87 C 0.55197(19) 0.3141(3) 0.4568(2) 0.0170(9) Uani 1 1 d . .
C88 C 0.59025(18) 0.3413(3) 0.5070(2) 0.0168(9) Uani 1 1 d . .
H88 H 0.6097 0.2972 0.5330 0.020 Uiso 1 1 calc R .
C89 C 0.60194(18) 0.4277(3) 0.5217(2) 0.0162(9) Uani 1 1 d . .
C90 C 0.64501(18) 0.4549(3) 0.5709(2) 0.0169(9) Uani 1 1 d . .
C91 C 0.3778(2) 0.3928(4) 0.1967(3) 0.0295(12) Uani 1 1 d . .
H91A H 0.3490 0.4245 0.1693 0.035 Uiso 1 1 calc R .
H91B H 0.3614 0.3444 0.2213 0.035 Uiso 1 1 calc R .
C92 C 0.4155(3) 0.3528(4) 0.1490(3) 0.0369(14) Uani 1 1 d . .
H92A H 0.4439 0.3205 0.1757 0.055 Uiso 1 1 calc R .
H92B H 0.4311 0.4001 0.1234 0.055 Uiso 1 1 calc R .
H92C H 0.3957 0.3122 0.1173 0.055 Uiso 1 1 calc R .
C93 C 0.4787(2) 0.1454(3) 0.3461(3) 0.0248(11) Uani 1 1 d . .
H93A H 0.4397 0.1544 0.3380 0.030 Uiso 1 1 calc R .
H93B H 0.4848 0.0906 0.3731 0.030 Uiso 1 1 calc R .
C94 C 0.5016(3) 0.1341(4) 0.2778(3) 0.0329(13) Uani 1 1 d . .
H94A H 0.4825 0.0867 0.2519 0.049 Uiso 1 1 calc R .
H94B H 0.5394 0.1188 0.2856 0.049 Uiso 1 1 calc R .
H94C H 0.4976 0.1895 0.2521 0.049 Uiso 1 1 calc R .
C95 C 0.5715(2) 0.1455(3) 0.4728(3) 0.0240(11) Uani 1 1 d . .
H95A H 0.5505 0.0909 0.4632 0.029 Uiso 1 1 calc R .
H95B H 0.5753 0.1547 0.5227 0.029 Uiso 1 1 calc R .
C96 C 0.6272(2) 0.1333(4) 0.4480(3) 0.0295(12) Uani 1 1 d . .
H96A H 0.6452 0.0835 0.4721 0.044 Uiso 1 1 calc R .
H96B H 0.6481 0.1872 0.4572 0.044 Uiso 1 1 calc R .
H96C H 0.6235 0.1214 0.3990 0.044 Uiso 1 1 calc R .
C97 C 0.6837(2) 0.3931(4) 0.6082(3) 0.0208(10) Uani 1 1 d . .
H97A H 0.6644 0.3404 0.6226 0.025 Uiso 1 1 calc R .
H97B H 0.7003 0.4227 0.6496 0.025 Uiso 1 1 calc R .
C98 C 0.7275(2) 0.3638(4) 0.5636(3) 0.0300(12) Uani 1 1 d . .
H98A H 0.7433 0.4160 0.5441 0.045 Uiso 1 1 calc R .
H98B H 0.7119 0.3256 0.5268 0.045 Uiso 1 1 calc R .
H98C H 0.7550 0.3310 0.5916 0.045 Uiso 1 1 calc R .
C99 C 0.5246(4) 0.8625(8) -0.0596(7) 0.076(3) Uani 1 1 d . .
H99 H 0.5417 0.8591 -0.1003 0.092 Uiso 1 1 calc R .
C100 C 0.4704(4) 0.8657(7) -0.0625(7) 0.074(3) Uani 1 1 d . .
H100 H 0.4495 0.8689 -0.1050 0.089 Uiso 1 1 calc R .
C101 C 0.5537(4) 0.8641(10) 0.0011(7) 0.098(5) Uani 1 1 d . .
H101 H 0.5914 0.8642 0.0026 0.117 Uiso 1 1 calc R .
C102 C 0.7273(4) 0.0000 0.2339(4) 0.0334(18) Uani 1 2 d S .
H102 H 0.7646 0.0000 0.2460 0.040 Uiso 1 2 calc SR .
C103 C 0.7074(4) 0.0000 0.1664(4) 0.039(2) Uani 1 2 d S .
H103 H 0.7312 0.0000 0.1319 0.047 Uiso 1 2 calc SR .
C104 C 0.6532(5) 0.0000 0.1483(5) 0.050(3) Uani 1 2 d S .
H104 H 0.6399 0.0000 0.1017 0.060 Uiso 1 2 calc SR .
C105 C 0.6182(4) 0.0000 0.1986(5) 0.045(2) Uani 1 2 d S .
H105 H 0.5809 0.0000 0.1863 0.054 Uiso 1 2 calc SR .
C106 C 0.6378(4) 0.0000 0.2663(4) 0.0335(19) Uani 1 2 d S .
H106 H 0.6139 0.0000 0.3007 0.040 Uiso 1 2 calc SR .
C107 C 0.6920(4) 0.0000 0.2846(4) 0.0312(18) Uani 1 2 d S .
H107 H 0.7052 0.0000 0.3313 0.037 Uiso 1 2 calc SR .

loop_
_atom_site_aniso_label
_atom_site_aniso_U_11
_atom_site_aniso_U_22
_atom_site_aniso_U_33
_atom_site_aniso_U_23
_atom_site_aniso_U_13
_atom_site_aniso_U_12
Tb1 0.0303(4) 0.0829(7) 0.0327(5) 0.000 0.0206(3) 0.000
Tb2 0.0341(13) 0.0214(11) 0.0527(18) -0.0221(9) 0.0240(12) 0.0006(7)
Tb3 0.0418(9) 0.0185(7) 0.0748(17) 0.0004(8) 0.0320(10) -0.0052(5)
N1 0.063(6) 0.028(4) 0.095(8) 0.000 0.062(6) 0.000
Ni1 0.0105(4) 0.0108(4) 0.0185(4) 0.000 0.0021(3) 0.000
N2 0.013(3) 0.014(3) 0.024(3) 0.000 0.002(2) 0.000
N3 0.0120(18) 0.0149(19) 0.0190(19) -0.0010(15) 0.0014(14) -0.0021(14)
N4 0.013(3) 0.014(3) 0.016(3) 0.000 0.004(2) 0.000
C81 0.015(2) 0.020(3) 0.029(3) 0.000(2) -0.0037(19) -0.0008(19)
C82 0.014(2) 0.019(2) 0.024(2) -0.0004(19) 0.0000(18) -0.0015(18)
C83 0.014(2) 0.015(2) 0.024(2) -0.0029(18) 0.0000(18) -0.0033(17)
C84 0.014(2) 0.015(2) 0.023(2) -0.0018(18) 0.0052(17) -0.0004(17)
C85 0.017(2) 0.014(2) 0.028(3) -0.0013(19) 0.0046(19) -0.0016(18)
C86 0.016(2) 0.016(2) 0.028(2) -0.0005(19) 0.0060(19) 0.0016(18)
C87 0.017(2) 0.013(2) 0.022(2) 0.0009(18) 0.0061(18) 0.0012(17)
C88 0.013(2) 0.018(2) 0.020(2) 0.0026(18) 0.0049(17) 0.0008(17)
C89 0.011(2) 0.018(2) 0.020(2) 0.0021(18) 0.0049(17) 0.0029(17)
C90 0.013(2) 0.017(2) 0.021(2) 0.0001(18) 0.0029(17) 0.0000(18)
C91 0.025(3) 0.024(3) 0.037(3) -0.001(2) -0.010(2) -0.003(2)
C92 0.044(4) 0.031(3) 0.034(3) -0.009(3) -0.010(3) -0.003(3)
C93 0.022(2) 0.015(2) 0.037(3) -0.001(2) -0.003(2) -0.0022(19)
C94 0.032(3) 0.024(3) 0.042(3) -0.013(2) 0.002(3) -0.002(2)
C95 0.020(2) 0.015(2) 0.037(3) 0.001(2) 0.002(2) -0.0011(19)
C96 0.022(3) 0.024(3) 0.042(3) 0.000(2) 0.003(2) 0.009(2)
C97 0.015(2) 0.023(2) 0.024(2) 0.003(2) -0.0001(18) 0.0017(19)
C98 0.019(2) 0.037(3) 0.034(3) 0.010(2) 0.001(2) 0.011(2)
C99 0.046(5) 0.078(7) 0.106(8) 0.034(6) 0.009(5) -0.005(5)
C100 0.052(5) 0.059(6) 0.111(8) -0.023(6) -0.003(5) -0.007(4)
C101 0.036(4) 0.126(11) 0.132(10) 0.079(9) 0.013(6) 0.011(6)
C102 0.031(4) 0.040(5) 0.029(4) 0.000 0.000(3) 0.000
C103 0.053(6) 0.043(5) 0.022(4) 0.000 0.010(4) 0.000
C104 0.053(6) 0.072(8) 0.024(4) 0.000 0.001(4) 0.000
C105 0.035(5) 0.067(7) 0.032(5) 0.000 -0.001(4) 0.000
C106 0.037(5) 0.033(5) 0.032(4) 0.000 0.008(4) 0.000
C107 0.037(5) 0.035(5) 0.021(4) 0.000 0.002(3) 0.000

loop_
_atom_type_symbol
_atom_type_description
_atom_type_scat_dispersion_real
_atom_type_scat_dispersion_imag
_atom_type_scat_source
C C 0.0033 0.0016 'International Tables Vol C Tables 4.2.6.8 and 6.1.1.4'
H H 0.0000 0.0000 'International Tables Vol C Tables 4.2.6.8 and 6.1.1.4'
N N 0.0061 0.0033 'International Tables Vol C Tables 4.2.6.8 and 6.1.1.4'
Ni Ni 0.3393 1.1124 'International Tables Vol C Tables 4.2.6.8 and 6.1.1.4'
Tb Tb -0.1723 4.1537 'International Tables Vol C Tables 4.2.6.8 and 6.1.1.4'

loop_
_geom_angle_atom_site_label_1
_geom_angle_atom_site_label_2
_geom_angle_atom_site_label_3
_geom_angle
_geom_angle_site_symmetry_1
_geom_angle_site_symmetry_3
N1 Tb1 C7 172.7(3) . .
N1 Tb1 C6 146.9(5) . .
C7 Tb1 C6 34.8(3) . .
N1 Tb1 C8 147.2(5) . .
C7 Tb1 C8 36.6(3) . .
C6 Tb1 C8 62.5(4) . .
N1 Tb1 C23 137.7(3) . .
C7 Tb1 C23 35.1(3) . .
C6 Tb1 C23 60.2(3) . .
C8 Tb1 C23 58.2(4) . .
N1 Tb1 C5 126.2(4) . .
C7 Tb1 C5 59.4(4) . .
C6 Tb1 C5 34.1(3) . .
C8 Tb1 C5 67.1(5) . .
C23 Tb1 C5 92.0(4) . .
N1 Tb1 C20 120.2(4) . .
C7 Tb1 C20 57.9(4) . .
C6 Tb1 C20 32.1(2) . .
C8 Tb1 C20 92.3(4) . .
C23 Tb1 C20 64.3(4) . .
C5 Tb1 C20 54.9(5) . .
N1 Tb1 C9 125.2(3) . .
C7 Tb1 C9 61.1(5) . .
C6 Tb1 C9 71.9(4) . .
C8 Tb1 C9 30.9(3) . .
C23 Tb1 C9 88.9(4) . .
C5 Tb1 C9 56.9(4) . .
C20 Tb1 C9 103.7(4) . .
N1 Tb1 C1 117.9(3) . .
C7 Tb1 C1 69.3(4) . .
C6 Tb1 C1 59.9(3) . .
C8 Tb1 C1 55.2(4) . .
C23 Tb1 C1 104.1(4) . .
C5 Tb1 C1 31.4(3) . .
C20 Tb1 C1 86.0(5) . .
C9 Tb1 C1 31.2(3) . .
N1 Tb1 C25 124.8(4) . .
C7 Tb1 C25 54.5(4) . .
C6 Tb1 C25 88.3(4) . .
C8 Tb1 C25 32.0(2) . .
C23 Tb1 C25 53.0(4) . .
C5 Tb1 C25 99.1(4) . .
C20 Tb1 C25 110.9(4) . .
C9 Tb1 C25 53.5(4) . .
C1 Tb1 C25 83.6(4) . .
N1 Tb1 C24 123.0(4) . .
C7 Tb1 C24 52.2(4) . .
C6 Tb1 C24 85.4(4) . .
C8 Tb1 C24 52.2(4) . .
C23 Tb1 C24 30.3(2) . .
C5 Tb1 C24 110.6(4) . .
C20 Tb1 C24 94.6(4) . .
C9 Tb1 C24 80.4(4) . .
C1 Tb1 C24 107.3(4) . .
C25 Tb1 C24 29.6(2) . .
N1 Tb1 C22 112.7(3) . .
C7 Tb1 C22 60.1(4) . .
C6 Tb1 C22 70.3(3) . .
C8 Tb1 C22 88.5(4) . .
C23 Tb1 C22 30.3(2) . .
C5 Tb1 C22 104.1(4) . .
C20 Tb1 C22 56.0(4) . .
C9 Tb1 C22 118.8(4) . .
C1 Tb1 C22 127.4(4) . .
C25 Tb1 C22 79.1(4) . .
C24 Tb1 C22 50.5(4) . .
Tb3 Tb2 N1 93.5(6) 6_565 .
Tb3 Tb2 C77 96.4(6) 6_565 .
N1 Tb2 C77 169.3(4) . .
Tb3 Tb2 C63 105.5(7) 6_565 .
N1 Tb2 C63 142.9(5) . .
C77 Tb2 C63 36.7(3) . .
Tb3 Tb2 C78 116.0(6) 6_565 .
N1 Tb2 C78 135.7(4) . .
C77 Tb2 C78 34.8(3) . .
C63 Tb2 C78 62.4(3) . .
Tb3 Tb2 C76 64.1(6) 6_565 .
N1 Tb2 C76 152.7(5) . .
C77 Tb2 C76 34.4(3) . .
C63 Tb2 C76 62.7(4) . .
C78 Tb2 C76 54.6(4) . .
Tb3 Tb2 C62 80.7(7) 6_565 .
N1 Tb2 C62 126.5(4) . .
C77 Tb2 C62 59.5(3) . .
C63 Tb2 C62 32.5(2) . .
C78 Tb2 C62 92.0(3) . .
C76 Tb2 C62 67.9(4) . .
Tb3 Tb2 C64 134.7(8) 6_565 .
N1 Tb2 C64 116.3(5) . .
C77 Tb2 C64 58.4(4) . .
C63 Tb2 C64 31.7(2) . .
C78 Tb2 C64 65.9(3) . .
C76 Tb2 C64 91.0(4) . .
C62 Tb2 C64 54.3(3) . .
Tb3 Tb2 C75 38.2(6) 6_565 .
N1 Tb2 C75 131.3(4) . .
C77 Tb2 C75 59.0(3) . .
C63 Tb2 C75 70.6(3) . .
C78 Tb2 C75 86.0(3) . .
C76 Tb2 C75 31.6(3) . .
C62 Tb2 C75 56.6(3) . .
C64 Tb2 C75 102.3(3) . .
Tb3 Tb2 C61 49.3(7) 6_565 .
N1 Tb2 C61 123.8(4) . .
C77 Tb2 C61 66.3(4) . .
C63 Tb2 C61 57.8(3) . .
C78 Tb2 C61 100.4(4) . .
C76 Tb2 C61 53.8(4) . .
C62 Tb2 C61 32.0(2) . .
C64 Tb2 C61 85.3(3) . .
C75 Tb2 C61 29.0(2) . .
Tb3 Tb2 C66 146.2(7) 6_565 .
N1 Tb2 C66 110.9(3) . .
C77 Tb2 C66 58.5(3) . .
C63 Tb2 C66 68.9(3) . .
C78 Tb2 C66 30.9(2) . .
C76 Tb2 C66 85.1(3) . .
C62 Tb2 C66 101.3(3) . .
C64 Tb2 C66 54.1(3) . .
C75 Tb2 C66 115.7(4) . .
C61 Tb2 C66 122.7(4) . .
Tb3 Tb2 C79 95.1(7) 6_565 .
N1 Tb2 C79 122.0(4) . .
C77 Tb2 C79 53.1(4) . .
C63 Tb2 C79 88.3(4) . .
C78 Tb2 C79 30.5(2) . .
C76 Tb2 C79 50.5(4) . .
C62 Tb2 C79 111.5(3) . .
C64 Tb2 C79 96.4(3) . .
C75 Tb2 C79 79.0(3) . .
C61 Tb2 C79 104.3(4) . .
C66 Tb2 C79 52.4(3) . .
Tb2 Tb3 N1 71.7(6) 6_565 .
Tb2 Tb3 C31 112.9(8) 6_565 .
N1 Tb3 C31 158.3(5) . .
Tb2 Tb3 C30 131.4(7) 6_565 .
N1 Tb3 C30 152.7(5) . .
C31 Tb3 C30 37.9(3) . .
Tb2 Tb3 C32 76.6(7) 6_565 .
N1 Tb3 C32 141.2(5) . .
C31 Tb3 C32 36.3(3) . .
C30 Tb3 C32 65.9(5) . .
Tb2 Tb3 C51 106.4(7) 6_565 .
N1 Tb3 C51 137.8(5) . .
C31 Tb3 C51 62.9(5) . .
C30 Tb3 C51 34.2(4) . .
C32 Tb3 C51 72.5(5) . .
Tb2 Tb3 C13 120.1(9) 6_565 .
N1 Tb3 C13 122.8(5) . .
C31 Tb3 C13 35.9(4) . .
C30 Tb3 C13 63.1(5) . .
C32 Tb3 C13 57.8(5) . .
C51 Tb3 C13 95.3(6) . .
Tb2 Tb3 C50 74.3(6) 6_565 .
N1 Tb3 C50 130.0(4) . .
C31 Tb3 C50 70.1(5) . .
C30 Tb3 C50 60.1(5) . .
C32 Tb3 C50 57.7(4) . .
C51 Tb3 C50 32.9(3) . .
C13 Tb3 C50 105.7(5) . .
Tb2 Tb3 C49 58.6(6) 6_565 .
N1 Tb3 C49 129.9(4) . .
C31 Tb3 C49 61.0(5) . .
C30 Tb3 C49 73.5(5) . .
C32 Tb3 C49 32.2(3) . .
C51 Tb3 C49 60.1(4) . .
C13 Tb3 C49 89.5(5) . .
C50 Tb3 C49 32.1(2) . .
Tb2 Tb3 C33 65.9(8) 6_565 .
N1 Tb3 C33 111.9(5) . .
C31 Tb3 C33 56.4(5) . .
C30 Tb3 C33 93.2(5) . .
C32 Tb3 C33 32.1(3) . .
C51 Tb3 C33 104.6(5) . .
C13 Tb3 C33 54.6(4) . .
C50 Tb3 C33 85.3(5) . .
C49 Tb3 C33 54.0(4) . .
Tb2 Tb3 C29 161.3(7) 6_565 .
N1 Tb3 C29 122.7(5) . .
C31 Tb3 C29 58.8(5) . .
C30 Tb3 C29 31.5(4) . .
C32 Tb3 C29 93.6(5) . .
C51 Tb3 C29 55.0(5) . .
C13 Tb3 C29 64.5(5) . .
C50 Tb3 C29 87.0(5) . .
C49 Tb3 C29 104.9(4) . .
C33 Tb3 C29 113.3(5) . .
Tb2 Tb3 C14 90.4(8) 6_565 .
N1 Tb3 C14 104.7(5) . .
C31 Tb3 C14 55.2(5) . .
C30 Tb3 C14 91.0(5) . .
C32 Tb3 C14 53.3(4) . .
C51 Tb3 C14 117.5(5) . .
C13 Tb3 C14 31.9(3) . .
C50 Tb3 C14 111.0(4) . .
C49 Tb3 C14 82.6(4) . .
C33 Tb3 C14 31.2(2) . .
C29 Tb3 C14 96.4(5) . .
N1 Tb8 Tb9 28.1(4) . .
Tb6 N1 Tb4 120.3(8) . .
Tb6 N1 Tb12 71.2(8) . .
Tb4 N1 Tb12 110.6(8) . .
Tb6 N1 Tb7 122.7(7) . .
Tb4 N1 Tb7 17.5(2) . .
Tb12 N1 Tb7 128.1(9) . .
Tb6 N1 Tb1 147.0(7) . .
Tb4 N1 Tb1 27.7(2) . .
Tb12 N1 Tb1 118.8(7) . .
Tb7 N1 Tb1 25.1(3) . .
Tb6 N1 Tb8 110.3(6) . .
Tb4 N1 Tb8 92.1(6) . .
Tb12 N1 Tb8 39.2(7) . .
Tb7 N1 Tb8 105.7(6) . .
Tb1 N1 Tb8 86.1(5) . .
Tb6 N1 Tb2 60.1(4) . .
Tb4 N1 Tb2 128.8(2) . .
Tb12 N1 Tb2 115.8(8) . .
Tb7 N1 Tb2 113.1(3) . .
Tb1 N1 Tb2 125.0(3) . .
Tb8 N1 Tb2 138.3(7) . .
C2 C1 C5 112.4(12) . .
C2 C1 C9 119.1(14) . .
C5 C1 C9 120.2(13) . .
C2 C1 Tb1 101.4(12) . .
C5 C1 Tb1 68.4(11) . .
C9 C1 Tb1 73.6(12) . .
C1 C2 C3 104.9(13) . .
C1 C2 C12 120.0(14) . .
C3 C2 C12 126.5(16) . .
C4 C3 C2 108.4(15) . .
C4 C3 C15 133(2) . .
C2 C3 C15 111.4(16) . .
C5 C4 C3 110.4(14) . .
C5 C4 C18 123.0(16) . .
C3 C4 C18 116.7(17) . .
C4 C5 C1 103.8(11) . .
C4 C5 C6 120.9(15) . .
C1 C5 C6 123.5(13) . .
C4 C5 Tb1 94.5(14) . .
C1 C5 Tb1 80.1(12) . .
C6 C5 Tb1 64.7(10) . .
C7 C6 C20 117.7(11) . .
C7 C6 C5 116.3(11) . .
C20 C6 C5 113.6(13) . .
C7 C6 Tb1 69.8(10) . .
C20 C6 Tb1 83.8(11) . .
C5 C6 Tb1 81.2(11) . .
C6 C7 C23 118.2(11) . .
C6 C7 C8 119.9(12) . .
C23 C7 C8 109.7(11) . .
C6 C7 Tb1 75.4(10) . .
C23 C7 Tb1 81.6(10) . .
C8 C7 Tb1 78.1(10) . .
C9 C8 C25 118.4(14) . .
C9 C8 C7 124.6(14) . .
C25 C8 C7 105.2(11) . .
C9 C8 Tb1 84.3(13) . .
C25 C8 Tb1 86.2(9) . .
C7 C8 Tb1 65.3(10) . .
C10 C9 C8 117.6(15) . .
C10 C9 C1 117.9(14) . .
C8 C9 C1 115.3(14) . .
C10 C9 Tb1 100.3(14) . .
C8 C9 Tb1 64.8(12) . .
C1 C9 Tb1 75.3(12) . .
C9 C10 C27 120.6(14) . .
C9 C10 C11 125.0(13) . .
C27 C10 C11 107.7(11) . .
C12 C11 C29 128.0(14) . .
C12 C11 C10 115.2(13) . .
C29 C11 C10 107.0(12) . .
C12 C11 Tb3 74.5(11) . .
C29 C11 Tb3 65.1(11) . .
C10 C11 Tb3 106.7(11) . .
C13 C12 C11 110.9(14) . .
C13 C12 C2 119.0(14) . .
C11 C12 C2 122.7(14) . .
C13 C12 Tb3 57.8(14) . .
C11 C12 Tb3 78.6(11) . .
C2 C12 Tb3 105.2(12) . .
C12 C13 C31 127.4(16) . .
C12 C13 C14 116.7(15) . .
C31 C13 C14 106.2(13) . .
C12 C13 Tb3 94.3(16) . .
C31 C13 Tb3 59.7(12) . .
C14 C13 Tb3 84.8(13) . .
C15 C14 C33 123.1(16) . .
C15 C14 C13 122.2(15) . .
C33 C14 C13 107.2(12) . .
C15 C14 Tb3 107.4(14) . .
C33 C14 Tb3 69.9(10) . .
C13 C14 Tb3 63.3(13) . .
C16 C15 C14 121.3(17) . .
C16 C15 C3 106.2(16) . .
C14 C15 C3 123.8(17) . .
C15 C16 C35 114.8(15) . .
C15 C16 C17 123.5(15) . .
C35 C16 C17 110.9(13) . .
C18 C17 C37 119.0(14) . .
C18 C17 C16 128.0(14) . .
C37 C17 C16 103.8(13) . .
C19 C18 C17 125.9(16) . .
C19 C18 C4 116.4(16) . .
C17 C18 C4 111.5(13) . .
C18 C19 C39 113.4(15) . .
C18 C19 C20 119.3(17) . .
C39 C19 C20 115.0(12) . .
C6 C20 C21 122.2(13) . .
C6 C20 C19 126.5(15) . .
C21 C20 C19 103.7(11) . .
C6 C20 Tb1 64.1(10) . .
C21 C20 Tb1 84.2(12) . .
C19 C20 Tb1 98.0(16) . .
C40 C21 C22 122.5(14) . .
C40 C21 C20 104.0(11) . .
C22 C21 C20 124.0(14) . .
C40 C21 Tb1 103.4(14) . .
C22 C21 Tb1 74.8(11) . .
C20 C21 Tb1 65.0(11) . .
C59 C22 C21 116.4(12) . .
C59 C22 C23 128.7(13) . .
C21 C22 C23 108.9(12) . .
C59 C22 Tb1 105.9(13) . .
C21 C22 Tb1 76.1(11) . .
C23 C22 Tb1 62.8(9) . .
C24 C23 C22 115.1(13) . .
C24 C23 C7 104.9(10) . .
C22 C23 C7 128.1(13) . .
C24 C23 Tb1 86.5(10) . .
C22 C23 Tb1 87.0(11) . .
C7 C23 Tb1 63.2(9) . .
C57 C24 C23 118.5(12) . .
C57 C24 C25 121.0(12) . .
C23 C24 C25 112.6(11) . .
C57 C24 Tb1 104.9(10) . .
C23 C24 Tb1 63.2(9) . .
C25 C24 Tb1 73.5(8) . .
C24 C25 C26 116.1(12) . .
C24 C25 C8 107.4(10) . .
C26 C25 C8 129.0(14) . .
C24 C25 Tb1 77.0(9) . .
C26 C25 Tb1 103.1(10) . .
C8 C25 Tb1 61.7(9) . .
C55 C26 C25 124.1(11) . .
C55 C26 C27 122.2(11) . .
C25 C26 C27 106.7(12) . .
C28 C27 C26 116.3(13) . .
C28 C27 C10 106.1(10) . .
C26 C27 C10 126.2(13) . .
C53 C28 C27 123.8(14) . .
C53 C28 C29 114.8(13) . .
C27 C28 C29 112.5(12) . .
C28 C29 C30 126.4(16) . .
C28 C29 C11 106.6(12) . .
C30 C29 C11 116.9(15) . .
C28 C29 Tb3 102.3(14) . .
C30 C29 Tb3 54.6(13) . .
C11 C29 Tb3 85.5(12) . .
C51 C30 C29 116.9(15) . .
C51 C30 C31 118.2(15) . .
C29 C30 C31 118.2(15) . .
C51 C30 Tb3 81.9(16) . .
C29 C30 Tb3 93.9(16) . .
C31 C30 Tb3 68.8(12) . .
C32 C31 C30 122.2(15) . .
C32 C31 C13 108.7(13) . .
C30 C31 C13 117.7(15) . .
C32 C31 Tb3 79.2(13) . .
C30 C31 Tb3 73.2(13) . .
C13 C31 Tb3 84.4(15) . .
C49 C32 C33 116.3(14) . .
C49 C32 C31 120.9(15) . .
C33 C32 C31 109.6(13) . .
C49 C32 Tb3 83.4(12) . .
C33 C32 Tb3 85.9(13) . .
C31 C32 Tb3 64.5(12) . .
C32 C33 C34 124.3(14) . .
C32 C33 C14 108.1(12) . .
C34 C33 C14 118.8(13) . .
C32 C33 Tb3 62.0(11) . .
C34 C33 Tb3 98.3(11) . .
C14 C33 Tb3 78.9(11) . .
C47 C34 C35 120.3(11) . .
C47 C34 C33 118.9(12) . .
C35 C34 C33 113.8(11) . .
C36 C35 C34 119.2(11) . .
C36 C35 C16 104.1(11) . .
C34 C35 C16 127.7(12) . .
C45 C36 C37 116.1(10) . .
C45 C36 C35 122.3(11) . .
C37 C36 C35 112.3(11) . .
C38 C37 C36 122.3(11) . .
C38 C37 C17 119.9(12) . .
C36 C37 C17 108.8(12) . .
C43 C38 C37 122.3(11) . .
C43 C38 C39 112.1(11) . .
C37 C38 C39 116.5(11) . .
C40 C39 C38 130.0(13) . .
C40 C39 C19 96.9(10) . .
C38 C39 C19 125.3(12) . .
C41 C40 C39 114.3(13) . .
C41 C40 C21 117.2(12) . .
C39 C40 C21 119.7(13) . .
C40 C41 C60 123.9(12) . .
C40 C41 C42 120.2(12) . .
C60 C41 C42 105.8(11) . .
C41 C42 C43 121.3(10) . .
C41 C42 C62 109.5(9) . .
C43 C42 C62 122.9(9) . .
C38 C43 C44 115.0(10) . .
C38 C43 C42 121.9(10) . .
C44 C43 C42 115.3(10) . .
C43 C44 C45 122.9(10) . .
C43 C44 C64 120.2(9) . .
C45 C44 C64 107.1(9) . .
C36 C45 C46 117.0(9) . .
C36 C45 C44 121.1(10) . .
C46 C45 C44 113.1(10) . .
C47 C46 C45 122.7(10) . .
C47 C46 C65 122.9(9) . .
C45 C46 C65 104.0(10) . .
C34 C47 C46 118.5(10) . .
C34 C47 C48 117.3(10) . .
C46 C47 C48 116.3(10) . .
C47 C48 C49 122.7(10) . .
C47 C48 C67 119.3(10) . .
C49 C48 C67 109.5(9) . .
C32 C49 C50 115.6(13) . .
C32 C49 C48 120.2(13) . .
C50 C49 C48 107.8(11) . .
C32 C49 Tb3 64.4(11) . .
C50 C49 Tb3 72.8(11) . .
C48 C49 Tb3 93.5(10) . .
C51 C50 C49 124.9(14) . .
C51 C50 C68 116.1(14) . .
C49 C50 C68 109.6(11) . .
C51 C50 Tb3 69.1(14) . .
C49 C50 Tb3 75.1(11) . .
C68 C50 Tb3 99.1(12) . .
C30 C51 C52 118.5(15) . .
C30 C51 C50 118.1(15) . .
C52 C51 C50 115.2(15) . .
C30 C51 Tb3 63.9(15) . .
C52 C51 Tb3 100.8(16) . .
C50 C51 Tb3 78.0(14) . .
C51 C52 C53 122.4(14) . .
C51 C52 C70 124.7(13) . .
C53 C52 C70 105.4(10) . .
C28 C53 C54 117.6(13) . .
C28 C53 C52 120.7(13) . .
C54 C53 C52 111.6(11) . .
C53 C54 C55 121.4(12) . .
C53 C54 C71 107.8(10) . .
C55 C54 C71 119.4(12) . .
C26 C55 C54 118.5(10) . .
C26 C55 C56 118.2(10) . .
C54 C55 C56 117.1(11) . .
C57 C56 C55 119.0(11) . .
C57 C56 C73 108.0(9) . .
C55 C56 C73 121.4(11) . .
C24 C57 C58 122.2(12) . .
C24 C57 C56 121.6(12) . .
C58 C57 C56 107.7(10) . .
C57 C58 C59 121.7(13) . .
C57 C58 C74 112.8(11) . .
C59 C58 C74 115.0(13) . .
C22 C59 C58 113.0(12) . .
C22 C59 C60 124.1(13) . .
C58 C59 C60 116.5(13) . .
C41 C60 C59 115.6(12) . .
C41 C60 C61 113.7(11) . .
C59 C60 C61 123.7(12) . .
C75 C61 C60 121.6(12) . .
C75 C61 C62 124.0(11) . .
C60 C61 C62 102.1(10) . .
C75 C61 Tb2 75.0(9) . .
C60 C61 Tb2 96.2(11) . .
C62 C61 Tb2 66.6(8) . .
C63 C62 C42 120.4(10) . .
C63 C62 C61 120.4(10) . .
C42 C62 C61 108.6(9) . .
C63 C62 Tb2 64.2(8) . .
C42 C62 Tb2 94.0(8) . .
C61 C62 Tb2 81.4(9) . .
C64 C63 C62 117.3(11) . .
C64 C63 C77 117.0(10) . .
C62 C63 C77 116.9(10) . .
C64 C63 Tb2 86.3(9) . .
C62 C63 Tb2 83.2(9) . .
C77 C63 Tb2 70.8(8) . .
C63 C64 C44 123.6(10) . .
C63 C64 C65 123.0(10) . .
C44 C64 C65 105.4(8) . .
C63 C64 Tb2 62.0(8) . .
C44 C64 Tb2 98.3(8) . .
C65 C64 Tb2 85.6(7) . .
C66 C65 C46 118.6(9) . .
C66 C65 C64 120.7(9) . .
C46 C65 C64 110.4(9) . .
C66 C65 Tb2 72.2(7) . .
C46 C65 Tb2 105.6(7) . .
C64 C65 Tb2 64.1(7) . .
C65 C66 C67 120.5(10) . .
C65 C66 C78 116.4(9) . .
C67 C66 C78 117.0(8) . .
C65 C66 Tb2 80.1(7) . .
C67 C66 Tb2 104.1(9) . .
C78 C66 Tb2 61.5(7) . .
C66 C67 C48 121.7(10) . .
C66 C67 C68 125.2(9) . .
C48 C67 C68 106.6(8) . .
C69 C68 C50 129.6(12) . .
C69 C68 C67 116.1(10) . .
C50 C68 C67 106.2(10) . .
C70 C69 C68 113.2(11) . .
C70 C69 C79 119.2(10) . .
C68 C69 C79 120.9(10) . .
C69 C70 C52 120.5(11) . .
C69 C70 C71 117.9(10) . .
C52 C70 C71 109.0(9) . .
C72 C71 C54 121.9(12) . .
C72 C71 C70 123.6(12) . .
C54 C71 C70 105.9(9) . .
C73 C72 C71 119.7(12) . .
C73 C72 C80 116.4(11) . .
C71 C72 C80 118.0(12) . .
C72 C73 C56 119.7(12) . .
C72 C73 C74 121.0(12) . .
C56 C73 C74 109.3(9) . .
C75 C74 C58 131.0(14) . .
C75 C74 C73 119.9(12) . .
C58 C74 C73 102.3(10) . .
C61 C75 C74 112.0(12) . .
C61 C75 C76 115.4(11) . .
C74 C75 C76 121.6(12) . .
C61 C75 Tb2 76.0(9) . .
C74 C75 Tb2 96.9(13) . .
C76 C75 Tb2 64.9(9) . .
C77 C76 C80 110.8(10) . .
C77 C76 C75 121.7(11) . .
C80 C76 C75 115.3(11) . .
C77 C76 Tb2 65.0(8) . .
C80 C76 Tb2 87.1(10) . .
C75 C76 Tb2 83.5(9) . .
C76 C77 C78 105.6(9) . .
C76 C77 C63 121.4(11) . .
C78 C77 C63 118.7(10) . .
C76 C77 Tb2 80.6(9) . .
C78 C77 Tb2 79.3(9) . .
C63 C77 Tb2 72.6(8) . .
C79 C78 C77 109.0(9) . .
C79 C78 C66 119.6(9) . .
C77 C78 C66 123.4(9) . .
C79 C78 Tb2 88.0(8) . .
C77 C78 Tb2 65.9(8) . .
C66 C78 Tb2 87.6(8) . .
C78 C79 C80 109.1(9) . .
C78 C79 C69 121.0(9) . .
C80 C79 C69 122.2(10) . .
C78 C79 Tb2 61.5(7) . .
C80 C79 Tb2 75.7(9) . .
C69 C79 Tb2 103.3(8) . .
C79 C80 C76 105.6(9) . .
C79 C80 C72 118.4(11) . .
C76 C80 C72 125.3(12) . .
C79 C80 Tb2 74.9(9) . .
C76 C80 Tb2 62.3(9) . .
C72 C80 Tb2 98.3(11) . .
N4 Ni1 N2 176.9(2) . .
N4 Ni1 N3 90.06(12) . .
N2 Ni1 N3 89.87(12) . .
N4 Ni1 N3 90.06(12) . 6_565
N2 Ni1 N3 89.87(12) . 6_565
N3 Ni1 N3 177.5(2) . 6_565
C82 N2 C82 104.4(6) . 6_565
C82 N2 Ni1 127.8(3) . .
C82 N2 Ni1 127.8(3) 6_565 .
C84 N3 C87 104.1(4) . .
C84 N3 Ni1 128.1(3) . .
C87 N3 Ni1 127.7(3) . .
C89 N4 C89 104.3(5) 6_565 .
C89 N4 Ni1 127.8(3) 6_565 .
C89 N4 Ni1 127.8(3) . .
C81 C81 C82 106.5(3) 6_565 .
C81 C81 C91 129.2(3) 6_565 .
C82 C81 C91 124.1(5) . .
N2 C82 C83 125.2(5) . .
N2 C82 C81 111.3(4) . .
C83 C82 C81 123.4(5) . .
C84 C83 C82 124.7(5) . .
C84 C83 H83 117.6 . .
C82 C83 H83 117.6 . .
C83 C84 N3 124.2(5) . .
C83 C84 C85 124.6(5) . .
N3 C84 C85 111.2(4) . .
C86 C85 C84 106.8(4) . .
C86 C85 C93 129.3(5) . .
C84 C85 C93 123.9(5) . .
C85 C86 C87 106.4(4) . .
C85 C86 C95 128.9(5) . .
C87 C86 C95 124.6(5) . .
C88 C87 N3 124.8(4) . .
C88 C87 C86 123.7(5) . .
N3 C87 C86 111.4(4) . .
C89 C88 C87 124.1(5) . .
C89 C88 H88 117.9 . .
C87 C88 H88 117.9 . .
C88 C89 N4 125.4(4) . .
C88 C89 C90 123.3(4) . .
N4 C89 C90 111.3(4) . .
C90 C90 C89 106.5(3) 6_565 .
C90 C90 C97 128.7(3) 6_565 .
C89 C90 C97 124.5(4) . .
C81 C91 C92 113.0(5) . .
C81 C91 H91A 109.0 . .
C92 C91 H91A 109.0 . .
C81 C91 H91B 109.0 . .
C92 C91 H91B 109.0 . .
H91A C91 H91B 107.8 . .
C91 C92 H92A 109.5 . .
C91 C92 H92B 109.5 . .
H92A C92 H92B 109.5 . .
C91 C92 H92C 109.5 . .
H92A C92 H92C 109.5 . .
H92B C92 H92C 109.5 . .
C85 C93 C94 112.7(5) . .
C85 C93 H93A 109.0 . .
C94 C93 H93A 109.0 . .
C85 C93 H93B 109.0 . .
C94 C93 H93B 109.0 . .
H93A C93 H93B 107.8 . .
C93 C94 H94A 109.5 . .
C93 C94 H94B 109.5 . .
H94A C94 H94B 109.5 . .
C93 C94 H94C 109.5 . .
H94A C94 H94C 109.5 . .
H94B C94 H94C 109.5 . .
C86 C95 C96 112.5(5) . .
C86 C95 H95A 109.1 . .
C96 C95 H95A 109.1 . .
C86 C95 H95B 109.1 . .
C96 C95 H95B 109.1 . .
H95A C95 H95B 107.8 . .
C95 C96 H96A 109.5 . .
C95 C96 H96B 109.5 . .
H96A C96 H96B 109.5 . .
C95 C96 H96C 109.5 . .
H96A C96 H96C 109.5 . .
H96B C96 H96C 109.5 . .
C90 C97 C98 111.7(4) . .
C90 C97 H97A 109.3 . .
C98 C97 H97A 109.3 . .
C90 C97 H97B 109.3 . .
C98 C97 H97B 109.3 . .
H97A C97 H97B 107.9 . .
C97 C98 H98A 109.5 . .
C97 C98 H98B 109.5 . .
H98A C98 H98B 109.5 . .
C97 C98 H98C 109.5 . .
H98A C98 H98C 109.5 . .
H98B C98 H98C 109.5 . .
C101 C99 C100 119.8(12) . .
C101 C99 H99 120.1 . .
C100 C99 H99 120.1 . .
C99 C100 C101 118.5(11) . 2_655
C99 C100 H100 120.7 . .
C101 C100 H100 120.7 2_655 .
C99 C101 C100 121.5(10) . 2_655
C99 C101 H101 119.2 . .
C100 C101 H101 119.2 2_655 .
C103 C102 C107 119.5(9) . .
C103 C102 H102 120.3 . .
C107 C102 H102 120.3 . .
C102 C103 C104 120.7(9) . .
C102 C103 H103 119.6 . .
C104 C103 H103 119.6 . .
C103 C104 C105 119.9(9) . .
C103 C104 H104 120.1 . .
C105 C104 H104 120.1 . .
C106 C105 C104 119.7(9) . .
C106 C105 H105 120.1 . .
C104 C105 H105 120.1 . .
C107 C106 C105 120.6(9) . .
C107 C106 H106 119.7 . .
C105 C106 H106 119.7 . .
C106 C107 C102 119.6(8) . .
C106 C107 H107 120.2 . .
C102 C107 H107 120.2 . .

loop_
_geom_bond_atom_site_label_1
_geom_bond_atom_site_label_2
_geom_bond_distance
_geom_bond_site_symmetry_2
Tb1 N1 2.008(8) .
Tb1 C7 2.287(17) .
Tb1 C6 2.359(18) .
Tb1 C8 2.463(19) .
Tb1 C23 2.535(17) .
Tb1 C5 2.58(2) .
Tb1 C20 2.608(19) .
Tb1 C9 2.71(2) .
Tb1 C1 2.732(19) .
Tb1 C25 2.790(14) .
Tb1 C24 2.835(16) .
Tb1 C22 2.847(17) .
Tb2 N1 2.026(6) .
Tb2 C77 2.315(15) .
Tb2 C63 2.339(15) .
Tb2 C78 2.492(15) .
Tb2 C76 2.521(17) .
Tb2 C62 2.580(14) .
Tb2 C64 2.644(14) .
Tb2 C75 2.766(16) .
Tb2 C61 2.780(17) .
Tb2 C66 2.833(12) .
Tb2 C79 2.834(14) .
Tb3 N1 2.130(6) .
Tb3 C31 2.18(2) .
Tb3 C30 2.24(2) .
Tb3 C32 2.38(2) .
Tb3 C51 2.47(3) .
Tb3 C13 2.52(3) .
Tb3 C50 2.59(2) .
Tb3 C49 2.618(17) .
Tb3 C33 2.68(2) .
Tb3 C29 2.74(2) .
Tb3 C14 2.806(19) .
Tb4 N1 1.843(10) .
Tb5 N1 2.397(15) .
Tb6 N1 1.762(14) .
Tb7 N1 1.906(10) .
Tb8 N1 2.009(16) .
Tb9 N1 2.153(14) .
Tb10 N1 2.184(16) .
Tb11 N1 2.204(11) .
Tb12 N1 1.86(2) .
N1 Tb7 1.906(10) 6_565
N1 Tb8 2.009(16) 6_565
N1 Tb2 2.026(6) 6_565
C1 C2 1.444(10) .
C1 C5 1.445(10) .
C1 C9 1.462(10) .
C2 C3 1.445(10) .
C2 C12 1.461(10) .
C3 C4 1.444(10) .
C3 C15 1.461(11) .
C4 C5 1.442(10) .
C4 C18 1.464(10) .
C5 C6 1.462(10) .
C6 C7 1.392(8) .
C6 C20 1.395(8) .
C7 C23 1.475(9) .
C7 C8 1.500(10) .
C8 C9 1.399(8) .
C8 C25 1.483(9) .
C9 C10 1.395(8) .
C10 C27 1.489(8) .
C10 C11 1.494(10) .
C11 C12 1.391(8) .
C11 C29 1.487(8) .
C12 C13 1.391(8) .
C13 C31 1.481(9) .
C13 C14 1.490(10) .
C14 C15 1.393(8) .
C14 C33 1.481(9) .
C15 C16 1.387(8) .
C16 C35 1.478(9) .
C16 C17 1.492(10) .
C17 C18 1.389(8) .
C17 C37 1.475(9) .
C18 C19 1.383(8) .
C19 C39 1.480(9) .
C19 C20 1.481(10) .
C20 C21 1.475(9) .
C21 C40 1.422(8) .
C21 C22 1.434(8) .
C22 C59 1.394(13) .
C22 C23 1.437(8) .
C23 C24 1.435(8) .
C24 C57 1.409(12) .
C24 C25 1.435(9) .
C25 C26 1.441(8) .
C26 C55 1.408(12) .
C26 C27 1.441(8) .
C27 C28 1.432(8) .
C28 C53 1.399(12) .
C28 C29 1.434(8) .
C29 C30 1.437(8) .
C30 C51 1.403(13) .
C30 C31 1.439(8) .
C31 C32 1.433(8) .
C32 C49 1.403(13) .
C32 C33 1.431(8) .
C33 C34 1.436(8) .
C34 C47 1.408(12) .
C34 C35 1.431(8) .
C35 C36 1.429(8) .
C36 C45 1.397(12) .
C36 C37 1.427(8) .
C37 C38 1.425(8) .
C38 C43 1.400(12) .
C38 C39 1.427(8) .
C39 C40 1.419(8) .
C40 C41 1.392(13) .
C41 C60 1.422(8) .
C41 C42 1.429(8) .
C42 C43 1.434(8) .
C42 C62 1.479(8) .
C43 C44 1.430(8) .
C44 C45 1.437(8) .
C44 C64 1.473(8) .
C45 C46 1.431(8) .
C46 C47 1.430(8) .
C46 C65 1.476(8) .
C47 C48 1.435(8) .
C48 C49 1.439(8) .
C48 C67 1.479(8) .
C49 C50 1.438(8) .
C50 C51 1.437(8) .
C50 C68 1.481(9) .
C51 C52 1.436(8) .
C52 C53 1.442(8) .
C52 C70 1.482(8) .
C53 C54 1.431(8) .
C54 C55 1.432(8) .
C54 C71 1.481(8) .
C55 C56 1.437(8) .
C56 C57 1.430(8) .
C56 C73 1.483(8) .
C57 C58 1.425(8) .
C58 C59 1.426(8) .
C58 C74 1.480(8) .
C59 C60 1.432(8) .
C60 C61 1.485(9) .
C61 C75 1.389(8) .
C61 C62 1.488(10) .
C62 C63 1.397(8) .
C63 C64 1.392(8) .
C63 C77 1.465(10) .
C64 C65 1.486(10) .
C65 C66 1.386(8) .
C66 C67 1.391(8) .
C66 C78 1.456(10) .
C67 C68 1.491(10) .
C68 C69 1.395(8) .
C69 C70 1.394(8) .
C69 C79 1.455(10) .
C70 C71 1.485(10) .
C71 C72 1.397(8) .
C72 C73 1.390(8) .
C72 C80 1.455(10) .
C73 C74 1.500(10) .
C74 C75 1.396(8) .
C75 C76 1.460(10) .
C76 C77 1.442(9) .
C76 C80 1.449(9) .
C77 C78 1.446(9) .
C78 C79 1.438(9) .
C79 C80 1.441(9) .
Ni1 N4 1.952(6) .
Ni1 N2 1.963(6) .
Ni1 N3 1.965(4) .
Ni1 N3 1.965(4) 6_565
N2 C82 1.369(6) .
N2 C82 1.369(6) 6_565
N3 C84 1.383(6) .
N3 C87 1.384(6) .
N4 C89 1.386(6) 6_565
N4 C89 1.386(6) .
C81 C81 1.340(11) 6_565
C81 C82 1.452(7) .
C81 C91 1.505(7) .
C82 C83 1.377(7) .
C83 C84 1.371(7) .
C83 H83 0.9500 .
C84 C85 1.443(7) .
C85 C86 1.357(7) .
C85 C93 1.513(7) .
C86 C87 1.442(7) .
C86 C95 1.506(7) .
C87 C88 1.380(7) .
C88 C89 1.364(7) .
C88 H88 0.9500 .
C89 C90 1.448(7) .
C90 C90 1.364(10) 6_565
C90 C97 1.494(7) .
C91 C92 1.525(9) .
C91 H91A 0.9900 .
C91 H91B 0.9900 .
C92 H92A 0.9800 .
C92 H92B 0.9800 .
C92 H92C 0.9800 .
C93 C94 1.527(9) .
C93 H93A 0.9900 .
C93 H93B 0.9900 .
C94 H94A 0.9800 .
C94 H94B 0.9800 .
C94 H94C 0.9800 .
C95 C96 1.542(8) .
C95 H95A 0.9900 .
C95 H95B 0.9900 .
C96 H96A 0.9800 .
C96 H96B 0.9800 .
C96 H96C 0.9800 .
C97 C98 1.543(7) .
C97 H97A 0.9900 .
C97 H97B 0.9900 .
C98 H98A 0.9800 .
C98 H98B 0.9800 .
C98 H98C 0.9800 .
C99 C101 1.344(17) .
C99 C100 1.366(14) .
C99 H99 0.9500 .
C100 C101 1.406(18) 2_655
C100 H100 0.9500 .
C101 C100 1.406(18) 2_655
C101 H101 0.9500 .
C102 C103 1.379(12) .
C102 C107 1.402(12) .
C102 H102 0.9500 .
C103 C104 1.381(16) .
C103 H103 0.9500 .
C104 C105 1.389(15) .
C104 H104 0.9500 .
C105 C106 1.382(13) .
C105 H105 0.9500 .
C106 C107 1.381(13) .
C106 H106 0.9500 .
C107 H107 0.9500 .
